data_7016909
loop_
_publ_author_name
'Khan, Muhammad S.'
'Al-Suti, Mohammed K'
'Shah, Hakkikulla H.'
'Al-Humaimi, Said'
'Al-Battashi, Fathiya R'
'Bjernemose, Jens K.'
'Male, Louise'
'Raithby, Paul R.'
'Zhang, Ning'
'K\"ohler, Anna'
'Warren, John E.'

_publ_section_title
;
 Synthesis and characterization of platinum(ii) di-ynes and poly-ynes
 incorporating ethylenedioxythiophene (EDOT) spacers in the backbone.
;
_journal_issue 39
_journal_name_full 'Dalton transactions (Cambridge, England : 2003)'
_journal_page_first 10174
_journal_page_last 10183
_journal_paper_doi 10.1039/c1dt11010a
_journal_volume 40
_journal_year 2011
_chemical_formula_moiety 'C16 H22 O2 S Si2'
_chemical_formula_sum 'C16 H22 O2 S Si2'
_chemical_formula_weight 334.58
_chemical_name_common 'k01prr15 1a'
_chemical_name_systematic
;
?
;
_space_group_IT_number 14
_symmetry_cell_setting monoclinic
_symmetry_space_group_name_Hall '-P 2yab'
_symmetry_space_group_name_H-M 'P 1 21/a 1'
_atom_sites_solution_hydrogens geom
_atom_sites_solution_primary direct
_atom_sites_solution_secondary difmap
_audit_creation_method SHELXL-97
_cell_angle_alpha 90.00
_cell_angle_beta 99.407(2)
_cell_angle_gamma 90.00
_cell_formula_units_Z 4
_cell_length_a 7.3848(4)
_cell_length_b 27.2437(12)
_cell_length_c 9.4632(6)
_cell_measurement_reflns_used 103602
_cell_measurement_temperature 150(2)
_cell_measurement_theta_max 27.485
_cell_measurement_theta_min 2.91
_cell_volume 1878.29(18)
_computing_cell_refinement 'HKL Scalepack (Otwinowski & Minor 1997)'
_computing_data_collection 'Collect (Nonius BV, 1997-2000)'
_computing_data_reduction 'HKL Denzo and Scalepack (Otwinowski & Minor 1997)'
_computing_molecular_graphics 'Ortep-3 for Windows (Farrugia, 1997)'
_computing_publication_material 'WinGX publication routines (Farrugia, 1999)'
_computing_structure_refinement 'SHELXL-97 (Sheldrick, 1997)'
_computing_structure_solution 'DirDif-99 (Beurskens, 1999)'
_diffrn_ambient_temperature 150(2)
_diffrn_measured_fraction_theta_full 0.951
_diffrn_measured_fraction_theta_max 0.951
_diffrn_measurement_device_type 'Nonius KappaCCD'
_diffrn_measurement_method '1078 0.3 degree images'
_diffrn_radiation_monochromator graphite
_diffrn_radiation_source 'fine-focus sealed tube'
_diffrn_radiation_type MoK\a
_diffrn_radiation_wavelength 0.71073
_diffrn_reflns_av_R_equivalents 0.0583
_diffrn_reflns_av_sigmaI/netI 0.0766
_diffrn_reflns_limit_h_max 9
_diffrn_reflns_limit_h_min -9
_diffrn_reflns_limit_k_max 35
_diffrn_reflns_limit_k_min -28
_diffrn_reflns_limit_l_max 12
_diffrn_reflns_limit_l_min -11
_diffrn_reflns_number 11695
_diffrn_reflns_theta_full 27.48
_diffrn_reflns_theta_max 27.48
_diffrn_reflns_theta_min 3.13
_diffrn_standards_decay_% 0
_diffrn_standards_interval_count 0
_diffrn_standards_interval_time 0
_diffrn_standards_number 0
_exptl_absorpt_coefficient_mu 0.301
_exptl_absorpt_correction_T_max 1.057
_exptl_absorpt_correction_T_min 0.967
_exptl_absorpt_correction_type multi-scan
_exptl_absorpt_process_details 'Sortav (Blessing, 1995)'
_exptl_crystal_colour Yellow
_exptl_crystal_density_diffrn 1.183
_exptl_crystal_density_method 'not measured'
_exptl_crystal_description Block
_exptl_crystal_F_000 712
_exptl_crystal_size_max 0.25
_exptl_crystal_size_mid 0.20
_exptl_crystal_size_min 0.10
_refine_diff_density_max 0.322
_refine_diff_density_min -0.320
_refine_diff_density_rms 0.078
_refine_ls_extinction_method none
_refine_ls_goodness_of_fit_ref 1.050
_refine_ls_hydrogen_treatment mixed
_refine_ls_matrix_type full
_refine_ls_number_parameters 278
_refine_ls_number_reflns 4099
_refine_ls_number_restraints 0
_refine_ls_restrained_S_all 1.050
_refine_ls_R_factor_all 0.1101
_refine_ls_R_factor_gt 0.0599
_refine_ls_shift/su_max 0.010
_refine_ls_shift/su_mean 0.001
_refine_ls_structure_factor_coef Fsqd
_refine_ls_weighting_details 'calc w=1/[\s^2^(Fo^2^)+(0.0431P)^2^+2.5722P] where P=(Fo^2^+2Fc^2^)/3'
_refine_ls_weighting_scheme calc
_refine_ls_wR_factor_gt 0.1168
_refine_ls_wR_factor_ref 0.1406
_reflns_number_gt 2741
_reflns_number_total 4099
_reflns_threshold_expression >2sigma(I)
_cod_data_source_file c1dt11010a.txt
_cod_data_source_block k01prr15
_cod_original_sg_symbol_H-M P2(1)/a
_cod_database_code 7016909

loop_
_symmetry_equiv_pos_as_xyz
'x, y, z'
'-x+1/2, y+1/2, -z'
'-x, -y, -z'
'x-1/2, -y-1/2, z'

loop_
_atom_site_label
_atom_site_type_symbol
_atom_site_fract_x
_atom_site_fract_y
_atom_site_fract_z
_atom_site_U_iso_or_equiv
_atom_site_adp_type
_atom_site_occupancy
_atom_site_symmetry_multiplicity
_atom_site_calc_flag
C1 C 0.8807(5) -0.03825(13) 0.3536(4) 0.0341(8) Uani 1 1 d
C2 C 0.8531(4) -0.05335(14) 0.1998(4) 0.0332(8) Uani 1 1 d
C3 C 0.6095(4) 0.00524(11) 0.2984(3) 0.0270(7) Uani 1 1 d
C4 C 0.5500(4) -0.03006(11) 0.1915(3) 0.0251(7) Uani 1 1 d
C5 C 0.4727(4) 0.03710(12) 0.3227(3) 0.0278(7) Uani 1 1 d
C6 C 0.3666(4) -0.02679(11) 0.1378(3) 0.0262(7) Uani 1 1 d
C7 C 0.4878(4) 0.07786(12) 0.4172(4) 0.0302(7) Uani 1 1 d
C8 C 0.5002(4) 0.11312(12) 0.4947(4) 0.0332(8) Uani 1 1 d
C9 C 0.7791(6) 0.16890(16) 0.6941(5) 0.0417(9) Uani 1 1 d
C10 C 0.3731(7) 0.17725(16) 0.7211(5) 0.0455(10) Uani 1 1 d
C11 C 0.5075(6) 0.22177(16) 0.4626(5) 0.0430(9) Uani 1 1 d
C12 C 0.2644(4) -0.05959(12) 0.0392(3) 0.0277(7) Uani 1 1 d
C13 C 0.1822(4) -0.09003(12) -0.0403(4) 0.0308(7) Uani 1 1 d
C14 C 0.2419(8) -0.19395(19) -0.1128(6) 0.0598(13) Uani 1 1 d
C15 C 0.0269(6) -0.12685(17) -0.3363(4) 0.0404(9) Uani 1 1 d
C16 C -0.1431(6) -0.15796(17) -0.0784(5) 0.0483(10) Uani 1 1 d
O1 O 0.7850(3) 0.00733(8) 0.3703(2) 0.0330(5) Uani 1 1 d
O2 O 0.6620(3) -0.06436(8) 0.1484(2) 0.0304(5) Uani 1 1 d
S1 S 0.26706(11) 0.02203(3) 0.21467(9) 0.0317(2) Uani 1 1 d
Si1 Si 0.53978(13) 0.17089(3) 0.59615(10) 0.0299(2) Uani 1 1 d
Si2 Si 0.07419(13) -0.14259(3) -0.14363(10) 0.0322(2) Uani 1 1 d
H1A H 0.995(4) -0.0333(10) 0.387(3) 0.017(8) Uiso 1 1 d
H1B H 0.832(4) -0.0647(12) 0.409(3) 0.026(8) Uiso 1 1 d
H2A H 0.888(4) -0.0279(12) 0.141(3) 0.029(9) Uiso 1 1 d
H2B H 0.911(4) -0.0858(13) 0.188(3) 0.032(9) Uiso 1 1 d
H16A H -0.238(7) -0.1309(18) -0.082(5) 0.080(15) Uiso 1 1 d
H10B H 0.390(6) 0.1502(18) 0.793(5) 0.071(14) Uiso 1 1 d
H9B H 0.810(6) 0.1976(16) 0.736(4) 0.057(13) Uiso 1 1 d
H15B H 0.130(6) -0.1183(15) -0.368(4) 0.052(12) Uiso 1 1 d
H11B H 0.592(6) 0.2193(17) 0.393(5) 0.075(15) Uiso 1 1 d
H11A H 0.531(6) 0.2515(17) 0.507(5) 0.065(14) Uiso 1 1 d
H14A H 0.261(6) -0.2051(17) -0.023(5) 0.072(15) Uiso 1 1 d
H9C H 0.794(5) 0.1448(16) 0.762(5) 0.057(13) Uiso 1 1 d
H10A H 0.387(5) 0.2047(17) 0.767(4) 0.055(13) Uiso 1 1 d
H15C H -0.026(6) -0.1539(18) -0.390(5) 0.069(14) Uiso 1 1 d
H15A H -0.053(6) -0.1004(17) -0.362(4) 0.067(14) Uiso 1 1 d
H9A H 0.881(6) 0.1623(16) 0.625(5) 0.070(13) Uiso 1 1 d
H14B H 0.369(9) -0.185(2) -0.145(7) 0.12(2) Uiso 1 1 d
H16B H -0.138(6) -0.1685(16) 0.017(5) 0.072(15) Uiso 1 1 d
H10C H 0.249(7) 0.1714(16) 0.675(5) 0.071(15) Uiso 1 1 d
H11C H 0.375(8) 0.218(2) 0.404(6) 0.108(19) Uiso 1 1 d
H16C H -0.202(7) -0.1864(19) -0.134(5) 0.088(16) Uiso 1 1 d
H14C H 0.194(7) -0.2219(19) -0.167(5) 0.082(16) Uiso 1 1 d

loop_
_atom_site_aniso_label
_atom_site_aniso_U_11
_atom_site_aniso_U_22
_atom_site_aniso_U_33
_atom_site_aniso_U_23
_atom_site_aniso_U_13
_atom_site_aniso_U_12
C1 0.0215(19) 0.035(2) 0.043(2) 0.0013(16) -0.0022(17) 0.0009(14)
C2 0.0247(18) 0.033(2) 0.041(2) -0.0047(17) 0.0027(16) 0.0011(14)
C3 0.0266(17) 0.0272(17) 0.0263(17) 0.0012(13) 0.0020(14) -0.0040(13)
C4 0.0257(17) 0.0261(17) 0.0240(16) 0.0015(13) 0.0053(13) -0.0022(12)
C5 0.0257(17) 0.0307(18) 0.0272(17) -0.0045(14) 0.0053(14) -0.0042(13)
C6 0.0267(17) 0.0259(17) 0.0258(17) -0.0016(13) 0.0038(14) -0.0017(12)
C7 0.0237(17) 0.0345(19) 0.0326(18) -0.0027(15) 0.0051(14) -0.0021(13)
C8 0.0252(17) 0.0330(19) 0.041(2) -0.0050(16) 0.0058(15) -0.0023(13)
C9 0.043(2) 0.037(2) 0.041(2) -0.001(2) -0.0055(19) -0.0061(18)
C10 0.055(3) 0.032(2) 0.054(3) -0.003(2) 0.023(2) 0.0012(19)
C11 0.052(3) 0.038(2) 0.039(2) 0.0042(18) 0.006(2) 0.0001(18)
C12 0.0238(17) 0.0305(18) 0.0276(17) 0.0028(14) 0.0010(14) -0.0010(13)
C13 0.0248(17) 0.0342(19) 0.0331(19) -0.0031(15) 0.0033(14) -0.0006(14)
C14 0.079(4) 0.046(3) 0.049(3) -0.009(2) -0.006(3) 0.026(2)
C15 0.043(2) 0.042(2) 0.035(2) -0.0033(18) 0.0037(18) -0.0053(19)
C16 0.052(3) 0.047(3) 0.047(3) -0.007(2) 0.013(2) -0.020(2)
O1 0.0255(12) 0.0349(13) 0.0358(13) -0.0068(10) -0.0030(10) -0.0023(10)
O2 0.0249(12) 0.0286(12) 0.0369(13) -0.0085(10) 0.0031(10) 0.0010(9)
S1 0.0249(4) 0.0310(5) 0.0384(5) -0.0072(4) 0.0030(4) -0.0007(3)
Si1 0.0335(5) 0.0246(5) 0.0317(5) -0.0034(4) 0.0063(4) -0.0015(4)
Si2 0.0362(5) 0.0284(5) 0.0304(5) -0.0059(4) 0.0007(4) -0.0014(4)

loop_
_atom_type_symbol
_atom_type_description
_atom_type_scat_dispersion_real
_atom_type_scat_dispersion_imag
_atom_type_scat_source
C C 0.0033 0.0016 'International Tables Vol C Tables 4.2.6.8 and 6.1.1.4'
H H 0.0000 0.0000 'International Tables Vol C Tables 4.2.6.8 and 6.1.1.4'
O O 0.0106 0.0060 'International Tables Vol C Tables 4.2.6.8 and 6.1.1.4'
S S 0.1246 0.1234 'International Tables Vol C Tables 4.2.6.8 and 6.1.1.4'
Si Si 0.0817 0.0704 'International Tables Vol C Tables 4.2.6.8 and 6.1.1.4'

loop_
_geom_angle_atom_site_label_1
_geom_angle_atom_site_label_2
_geom_angle_atom_site_label_3
_geom_angle
O1 C1 C2 110.5(3)
O2 C2 C1 110.8(3)
O1 C3 C5 123.6(3)
O1 C3 C4 123.0(3)
C5 C3 C4 113.4(3)
O2 C4 C6 123.3(3)
O2 C4 C3 123.5(3)
C6 C4 C3 113.2(3)
C3 C5 C7 127.8(3)
C3 C5 S1 110.3(2)
C7 C5 S1 121.8(2)
C4 C6 C12 126.3(3)
C4 C6 S1 110.8(2)
C12 C6 S1 122.9(2)
C8 C7 C5 178.5(4)
C7 C8 Si1 171.9(3)
C13 C12 C6 176.0(3)
C12 C13 Si2 172.0(3)
C3 O1 C1 110.5(2)
C4 O2 C2 111.4(2)
C5 S1 C6 92.20(15)
C8 Si1 C10 110.37(19)
C8 Si1 C9 106.98(18)
C10 Si1 C9 111.2(2)
C8 Si1 C11 106.86(19)
C10 Si1 C11 109.8(2)
C9 Si1 C11 111.5(2)
C13 Si2 C15 109.79(18)
C13 Si2 C16 108.76(18)
C15 Si2 C16 110.2(2)
C13 Si2 C14 106.4(2)
C15 Si2 C14 110.0(2)
C16 Si2 C14 111.5(3)

loop_
_geom_bond_atom_site_label_1
_geom_bond_atom_site_label_2
_geom_bond_distance
C1 O1 1.450(4)
C1 C2 1.494(5)
C2 O2 1.447(4)
C3 O1 1.363(4)
C3 C5 1.379(4)
C3 C4 1.413(4)
C4 O2 1.354(4)
C4 C6 1.369(4)
C5 C7 1.419(4)
C5 S1 1.735(3)
C6 C12 1.417(4)
C6 S1 1.736(3)
C7 C8 1.203(4)
C8 Si1 1.842(3)
C9 Si1 1.858(4)
C10 Si1 1.850(4)
C11 Si1 1.865(4)
C12 C13 1.214(4)
C13 Si2 1.840(3)
C14 Si2 1.860(4)
C15 Si2 1.850(4)
C16 Si2 1.858(4)
